data_9010097
loop_
_publ_author_name
'Bonazzi, P.'
'Bindi, L.'
'Pratesi, G.'
'Menchetti, S.'

_publ_section_title
;
 Light-induced changes in molecular arsenic sulfides: State of the art and
 new evidence by single-crystal X-ray diffraction
 Sample: B2-600, light exposure for t = 600 minutes
 Note: beta-As4S4 - alacranite series
;
_journal_name_full 'American Mineralogist'
_journal_page_first 1323
_journal_page_last 1330
_journal_paper_doi 10.2138/am.2006.2165
_journal_volume 91
_journal_year 2006
_chemical_formula_structural As8S8.34
_chemical_formula_sum 'As2 S2.085'
_chemical_name_mineral Bonazziite
_space_group_IT_number 15
_symmetry_space_group_name_Hall '-C 2yc'
_symmetry_space_group_name_H-M 'C 1 2/c 1'
_cell_angle_alpha 90
_cell_angle_beta 101.64
_cell_angle_gamma 90
_cell_length_a 9.881
_cell_length_b 9.397
_cell_length_c 8.930
_cell_formula_units_Z 8
_cell_volume 812.114
_database_code_amcsd 0004218
_exptl_crystal_density_diffrn 3.545
_cod_database_code 9010097

loop_
_space_group_symop_operation_xyz
x,y,z
1/2+x,1/2+y,z
x,-y,1/2+z
1/2+x,1/2-y,1/2+z
-x,y,1/2-z
1/2-x,1/2+y,1/2-z
-x,-y,-z
1/2-x,1/2-y,-z

loop_
_atom_site_aniso_label
_atom_site_aniso_U_11
_atom_site_aniso_U_22
_atom_site_aniso_U_33
_atom_site_aniso_U_12
_atom_site_aniso_U_13
_atom_site_aniso_U_23
As1 0.04980 0.05500 0.03200 0.00860 0.00630 0.00940
As1b 0.09000 0.04300 0.20000 0.02700 0.05000 0.05900
As2 0.03620 0.04990 0.05500 0.00380 -0.00340 -0.01370
As2b 0.06800 0.11000 0.08200 -0.03300 0.03500 -0.06300
S1 0.07000 0.04200 0.07300 0.00000 0.01100 0.00000
S2 0.05400 0.03400 0.09800 0.00000 -0.00500 0.00000
S3 0.04200 0.08300 0.06600 -0.00800 0.02300 -0.01100
S4 0.09000 0.09000 0.04400 0.05000 0.02400 0.01700

loop_
_atom_site_label
_atom_site_fract_x
_atom_site_fract_y
_atom_site_fract_z
_atom_site_occupancy
_atom_site_U_iso_or_equiv
As1 0.00200 -0.20840 0.05700 0.83000 0.04590
As1b 0.04300 -0.16600 0.09500 0.17000 0.11200
As2 -0.16060 -0.40220 0.12820 0.83000 0.04880
As2b -0.12000 -0.45900 0.16900 0.17000 0.08500
S1 0.00000 -0.05900 0.25000 1.00000 0.06200
S2 0.00000 -0.55250 0.25000 0.83000 0.06500
S3 -0.20340 -0.30650 0.33850 1.00000 0.06220
S4 -0.09500 -0.32000 -0.00600 0.17000 0.07600

loop_
_cod_related_entry_id
_cod_related_entry_database
_cod_related_entry_code
1 AMCSD 0004218
